data_1506479
loop_
_publ_author_name
'Hong, Bor-Cherng'
'Chen, Fon-Len'
'Chen, Shang-Hung'
'Liao, Ju-Hsiou'
'Lee, Gene-Hsiang'

_publ_section_title
;
 Intramolecular Diels-Alder cycloadditions of fulvenes. Application to the
 kigelinol, neoamphilectane, and kempane skeletons.
;
_journal_issue 4
_journal_name_full 'Organic letters'
_journal_page_first 557
_journal_page_last 560
_journal_paper_doi 10.1021/ol047730m
_journal_volume 7
_journal_year 2005
_chemical_formula_sum 'C17 H22 O2'
_chemical_formula_weight 258.35
_chemical_name_systematic
; 
 ? 
;
_space_group_IT_number 14
_symmetry_cell_setting monoclinic
_symmetry_space_group_name_Hall '-P 2ybc'
_symmetry_space_group_name_H-M 'P 1 21/c 1'
_atom_sites_solution_hydrogens geom
_atom_sites_solution_primary direct
_atom_sites_solution_secondary difmap
_audit_creation_method SHELXL-97
_cell_angle_alpha 90.00
_cell_angle_beta 112.492(2)
_cell_angle_gamma 90.00
_cell_formula_units_Z 4
_cell_length_a 11.6349(11)
_cell_length_b 9.5265(8)
_cell_length_c 14.2117(12)
_cell_measurement_reflns_used 1411
_cell_measurement_temperature 295(2)
_cell_measurement_theta_max 20.17
_cell_measurement_theta_min 2.64
_cell_volume 1455.4(2)
_computing_cell_refinement 'Bruker SAINT'
_computing_data_collection 'Bruker SMART'
_computing_data_reduction 'Bruker SAINT'
_computing_molecular_graphics 'Bruker SHELXTL'
_computing_publication_material 'Bruker SHELXTL'
_computing_structure_refinement 'SHELXL-97 (Sheldrick, 1997)'
_computing_structure_solution 'SHELXS-97 (Sheldrick, 1990)'
_diffrn_ambient_temperature 295(2)
_diffrn_measured_fraction_theta_full 0.998
_diffrn_measured_fraction_theta_max 0.998
_diffrn_measurement_device_type 'Bruker SMART APEX CCD area detector'
_diffrn_measurement_method 'phi and omega scans'
_diffrn_radiation_monochromator graphite
_diffrn_radiation_source 'fine-focus sealed tube'
_diffrn_radiation_type MoK\a
_diffrn_radiation_wavelength 0.71073
_diffrn_reflns_av_R_equivalents 0.0246
_diffrn_reflns_av_sigmaI/netI 0.0296
_diffrn_reflns_limit_h_max 15
_diffrn_reflns_limit_h_min -15
_diffrn_reflns_limit_k_max 12
_diffrn_reflns_limit_k_min -10
_diffrn_reflns_limit_l_max 18
_diffrn_reflns_limit_l_min -17
_diffrn_reflns_number 9246
_diffrn_reflns_theta_full 27.50
_diffrn_reflns_theta_max 27.50
_diffrn_reflns_theta_min 1.89
_diffrn_standards_decay_% 0
_exptl_absorpt_coefficient_mu 0.075
_exptl_absorpt_correction_T_max 0.9866
_exptl_absorpt_correction_T_min 0.9633
_exptl_absorpt_correction_type multi-scan
_exptl_crystal_colour colorless
_exptl_crystal_density_diffrn 1.179
_exptl_crystal_density_meas ?
_exptl_crystal_density_method 'not measured'
_exptl_crystal_description plate
_exptl_crystal_F_000 560
_exptl_crystal_size_max 0.50
_exptl_crystal_size_mid 0.30
_exptl_crystal_size_min 0.18
_refine_diff_density_max 0.150
_refine_diff_density_min -0.151
_refine_diff_density_rms 0.029
_refine_ls_extinction_method none
_refine_ls_goodness_of_fit_ref 1.000
_refine_ls_hydrogen_treatment mixed
_refine_ls_matrix_type full
_refine_ls_number_parameters 199
_refine_ls_number_reflns 3340
_refine_ls_number_restraints 0
_refine_ls_restrained_S_all 1.000
_refine_ls_R_factor_all 0.1140
_refine_ls_R_factor_gt 0.0718
_refine_ls_shift/su_max 0.005
_refine_ls_shift/su_mean 0.000
_refine_ls_structure_factor_coef Fsqd
_refine_ls_weighting_details 'calc w=1/[\s^2^(Fo^2^)+(0.0821P)^2^+0.4354P] where P=(Fo^2^+2Fc^2^)/3'
_refine_ls_weighting_scheme calc
_refine_ls_wR_factor_gt 0.1781
_refine_ls_wR_factor_ref 0.2077
_reflns_number_gt 2035
_reflns_number_total 3340
_reflns_threshold_expression >2sigma(I)
_cod_data_source_file ol047730msi20041105_120814.cif
_cod_data_source_block ic9179
_cod_depositor_comments
;
The following automatic conversions were performed:

'_symmetry_cell_setting' value 'Monoclinic' changed to 'monoclinic'
according to /home/saulius/struct/CIF-dictionaries/cif_core.dic
dictionary named 'cif_core.dic' version 2.4.1 from 2010-06-29.

Automatic conversion script
Id: cif_fix_values 1715 2011-07-08 13:25:40Z adriana 

The following automatic conversions were performed:

'_exptl_crystal_density_meas' value 'not_measured' was changed to '?'
- the value is perceived as not measured.

Automatic conversion script
Id: cif_fix_values 3008 2015-01-20 13:52:24Z robertas 
;
_cod_original_sg_symbol_H-M P2(1)/c
_cod_database_code 1506479

loop_
_symmetry_equiv_pos_as_xyz
'x, y, z'
'-x, y+1/2, -z+1/2'
'-x, -y, -z'
'x, -y-1/2, z-1/2'

loop_
_atom_site_label
_atom_site_type_symbol
_atom_site_fract_x
_atom_site_fract_y
_atom_site_fract_z
_atom_site_U_iso_or_equiv
_atom_site_adp_type
_atom_site_occupancy
_atom_site_symmetry_multiplicity
_atom_site_calc_flag
_atom_site_refinement_flags
_atom_site_disorder_assembly
_atom_site_disorder_group
O1 O 0.8524(2) 0.8794(3) 0.3738(3) 0.1644(13) Uani 1 1 d . . .
O2 O 0.85081(18) 1.0743(3) 0.2932(2) 0.1296(9) Uani 1 1 d . . .
C1 C 0.5243(2) 0.7744(3) 0.08111(17) 0.0739(7) Uani 1 1 d . B .
H1A H 0.5257 0.6862 0.0535 0.089 Uiso 1 1 calc R . .
C2 C 0.6244(2) 0.8468(3) 0.13321(19) 0.0800(7) Uani 1 1 d . . .
H2A H 0.7048 0.8158 0.1459 0.096 Uiso 1 1 calc R . .
C3 C 0.5961(2) 0.9833(2) 0.16986(17) 0.0674(6) Uani 1 1 d . B .
H3A H 0.6242 1.0599 0.1378 0.081 Uiso 1 1 calc R . .
C4 C 0.6592(2) 0.9976(3) 0.28781(18) 0.0751(7) Uani 1 1 d . . .
H4A H 0.6462 1.0942 0.3054 0.090 Uiso 1 1 calc R C .
C5 C 0.5971(3) 0.9034(3) 0.33623(19) 0.0845(8) Uani 1 1 d . C .
H5A H 0.6430 0.8441 0.3893 0.101 Uiso 1 1 calc R . .
C6 C 0.4764(3) 0.9058(3) 0.3025(2) 0.0824(8) Uani 1 1 d . . .
H6A H 0.4343 0.8476 0.3312 0.099 Uiso 1 1 calc R C .
C7 C 0.4056(2) 1.0025(3) 0.2176(2) 0.0771(7) Uani 1 1 d . B .
H7A H 0.4288 1.0979 0.2438 0.093 Uiso 1 1 calc R . .
C8 C 0.2666(3) 0.9932(6) 0.1847(3) 0.1436(16) Uani 1 1 d . . .
H8A H 0.2464 0.9006 0.2023 0.172 Uiso 0.50 1 calc PR A 1
H8B H 0.2412 1.0607 0.2241 0.172 Uiso 0.50 1 calc PR A 1
H8'A H 0.2566 0.9694 0.2475 0.172 Uiso 0.50 1 d PR A 2
H8'B H 0.2384 1.0896 0.1707 0.172 Uiso 0.50 1 d PR A 2
C9 C 0.1948(5) 1.0168(7) 0.0807(5) 0.0883(17) Uani 0.50 1 d P B 1
H9A H 0.2303 1.0959 0.0583 0.106 Uiso 0.50 1 calc PR B 1
H9B H 0.1116 1.0437 0.0742 0.106 Uiso 0.50 1 calc PR B 1
C9' C 0.1793(7) 0.9184(10) 0.1179(9) 0.132(3) Uani 0.50 1 d P B 2
H9'A H 0.1002 0.9623 0.1079 0.158 Uiso 0.50 1 calc PR B 2
H9'B H 0.1793 0.8269 0.1479 0.158 Uiso 0.50 1 calc PR B 2
C10 C 0.1835(3) 0.8940(4) 0.0086(3) 0.1113(11) Uani 1 1 d . . .
H10A H 0.1217 0.8303 0.0148 0.134 Uiso 0.50 1 calc PR B 1
H10B H 0.1496 0.9311 -0.0602 0.134 Uiso 0.50 1 calc PR B 1
H10C H 0.1086 0.8454 -0.0346 0.134 Uiso 0.50 1 d PR B 2
H10D H 0.1871 0.9831 -0.0231 0.134 Uiso 0.50 1 d PR B 2
C11 C 0.2951(2) 0.8074(3) 0.01797(18) 0.0760(7) Uani 1 1 d . B .
C12 C 0.4116(2) 0.8477(2) 0.07159(16) 0.0634(6) Uani 1 1 d . . .
C13 C 0.4522(2) 0.9845(2) 0.13019(17) 0.0628(6) Uani 1 1 d . B .
H13A H 0.4211 1.0629 0.0826 0.075 Uiso 1 1 calc R . .
C14 C 0.2646(3) 0.6730(3) -0.0410(2) 0.1042(10) Uani 1 1 d . . .
H14A H 0.3400 0.6227 -0.0305 0.156 Uiso 1 1 calc R B .
H14B H 0.2224 0.6933 -0.1122 0.156 Uiso 1 1 calc R . .
H14C H 0.2118 0.6167 -0.0182 0.156 Uiso 1 1 calc R . .
C15 C 0.7960(3) 0.9744(3) 0.3236(2) 0.0994(10) Uani 1 1 d . C .
C16 C 0.9842(8) 1.0584(13) 0.3483(8) 0.107(3) Uani 0.50 1 d P C 1
H16A H 1.0145 0.9727 0.3290 0.129 Uiso 0.50 1 calc PR C 1
H16B H 1.0060 1.0585 0.4214 0.129 Uiso 0.50 1 calc PR C 1
C17 C 1.0329(12) 1.182(3) 0.3158(13) 0.157(6) Uani 0.50 1 d P C 1
H17A H 1.1221 1.1821 0.3472 0.235 Uiso 0.50 1 calc PR C 1
H17B H 1.0012 1.2653 0.3358 0.235 Uiso 0.50 1 calc PR C 1
H17C H 1.0075 1.1811 0.2431 0.235 Uiso 0.50 1 calc PR C 1
C16' C 0.9862(10) 1.0737(16) 0.2931(8) 0.116(3) Uani 0.50 1 d P C 2
H16C H 1.0232 0.9810 0.3082 0.139 Uiso 0.50 1 calc PR C 2
H16D H 0.9860 1.1048 0.2280 0.139 Uiso 0.50 1 calc PR C 2
C17' C 1.0523(15) 1.173(2) 0.3740(9) 0.144(5) Uani 0.50 1 d P C 2
H17D H 1.1376 1.1791 0.3813 0.216 Uiso 0.50 1 calc PR C 2
H17E H 1.0484 1.1417 0.4369 0.216 Uiso 0.50 1 calc PR C 2
H17F H 1.0141 1.2640 0.3571 0.216 Uiso 0.50 1 calc PR C 2

loop_
_atom_site_aniso_label
_atom_site_aniso_U_11
_atom_site_aniso_U_22
_atom_site_aniso_U_33
_atom_site_aniso_U_23
_atom_site_aniso_U_13
_atom_site_aniso_U_12
O1 0.1166(19) 0.132(2) 0.183(3) 0.053(2) -0.0124(18) 0.0261(16)
O2 0.0657(12) 0.1091(17) 0.184(3) 0.0120(16) 0.0141(14) -0.0046(11)
C1 0.0847(16) 0.0823(16) 0.0569(14) -0.0019(12) 0.0297(12) 0.0088(13)
C2 0.0677(15) 0.106(2) 0.0680(15) 0.0022(14) 0.0274(13) 0.0134(14)
C3 0.0638(13) 0.0724(15) 0.0634(13) 0.0122(11) 0.0216(11) -0.0055(11)
C4 0.0821(16) 0.0633(14) 0.0682(15) 0.0013(11) 0.0156(13) -0.0024(12)
C5 0.122(2) 0.0671(16) 0.0607(15) 0.0067(12) 0.0313(15) 0.0018(15)
C6 0.127(2) 0.0634(15) 0.0737(16) -0.0046(12) 0.0573(17) -0.0120(15)
C7 0.0829(17) 0.0705(15) 0.0862(17) -0.0133(13) 0.0416(14) -0.0062(12)
C8 0.085(2) 0.239(5) 0.121(3) -0.030(3) 0.056(2) -0.010(3)
C9 0.056(3) 0.082(4) 0.124(5) 0.003(4) 0.032(3) 0.007(3)
C9' 0.084(5) 0.133(7) 0.197(9) -0.028(7) 0.075(6) -0.016(4)
C10 0.0663(17) 0.138(3) 0.116(3) 0.001(2) 0.0202(17) -0.0073(17)
C11 0.0738(16) 0.0882(18) 0.0623(14) 0.0004(12) 0.0220(12) -0.0129(13)
C12 0.0719(14) 0.0669(14) 0.0532(12) 0.0071(10) 0.0260(11) -0.0023(11)
C13 0.0628(13) 0.0599(13) 0.0659(13) 0.0110(10) 0.0249(10) 0.0005(10)
C14 0.112(2) 0.118(2) 0.0762(18) -0.0198(17) 0.0293(16) -0.0360(19)
C15 0.084(2) 0.086(2) 0.093(2) -0.0049(16) -0.0049(16) -0.0005(17)
C16 0.063(4) 0.142(7) 0.095(6) 0.010(6) 0.005(5) -0.008(4)
C17 0.068(6) 0.208(13) 0.183(15) 0.014(15) 0.037(8) -0.046(7)
C16' 0.068(5) 0.163(9) 0.097(6) 0.010(8) 0.010(5) 0.008(5)
C17' 0.105(7) 0.174(10) 0.126(9) 0.000(11) 0.015(8) -0.028(7)

loop_
_atom_type_symbol
_atom_type_description
_atom_type_scat_dispersion_real
_atom_type_scat_dispersion_imag
_atom_type_scat_source
C C 0.0033 0.0016 'International Tables Vol C Tables 4.2.6.8 and 6.1.1.4'
H H 0.0000 0.0000 'International Tables Vol C Tables 4.2.6.8 and 6.1.1.4'
O O 0.0106 0.0060 'International Tables Vol C Tables 4.2.6.8 and 6.1.1.4'

loop_
_geom_angle_atom_site_label_1
_geom_angle_atom_site_label_2
_geom_angle_atom_site_label_3
_geom_angle
C15 O2 C16 107.6(5)
C15 O2 C16' 127.8(6)
C16 O2 C16' 30.5(4)
C2 C1 C12 112.2(2)
C1 C2 C3 113.0(2)
C2 C3 C13 103.46(19)
C2 C3 C4 112.19(19)
C13 C3 C4 112.96(19)
C5 C4 C15 113.6(2)
C5 C4 C3 109.6(2)
C15 C4 C3 110.9(2)
C6 C5 C4 118.0(2)
C5 C6 C7 119.6(2)
C6 C7 C8 114.2(3)
C6 C7 C13 109.1(2)
C8 C7 C13 114.3(2)
C9' C8 C9 48.7(5)
C9' C8 C7 134.7(5)
C9 C8 C7 116.8(4)
C8 C9 C10 116.4(5)
C8 C9' C10 119.0(6)
C11 C10 C9 120.8(3)
C11 C10 C9' 110.1(4)
C9 C10 C9' 42.2(4)
C12 C11 C14 122.5(3)
C12 C11 C10 123.3(3)
C14 C11 C10 114.1(2)
C11 C12 C1 127.1(2)
C11 C12 C13 126.5(2)
C1 C12 C13 106.3(2)
C12 C13 C7 113.85(18)
C12 C13 C3 105.05(18)
C7 C13 C3 111.82(19)
O1 C15 O2 121.8(3)
O1 C15 C4 126.3(3)
O2 C15 C4 111.9(3)
O2 C16 C17 102.1(8)
C17' C16' O2 102.8(10)

loop_
_geom_bond_atom_site_label_1
_geom_bond_atom_site_label_2
_geom_bond_distance
O1 C15 1.184(3)
O2 C15 1.307(4)
O2 C16 1.454(9)
O2 C16' 1.577(12)
C1 C2 1.311(3)
C1 C12 1.446(3)
C2 C3 1.484(3)
C3 C13 1.548(3)
C3 C4 1.557(3)
C4 C5 1.477(4)
C4 C15 1.490(4)
C5 C6 1.299(4)
C6 C7 1.491(4)
C7 C8 1.505(4)
C7 C13 1.543(3)
C8 C9' 1.305(8)
C8 C9 1.410(7)
C9 C10 1.528(7)
C9' C10 1.590(10)
C10 C11 1.500(4)
C11 C12 1.332(3)
C11 C14 1.497(4)
C12 C13 1.521(3)
C16 C17 1.46(2)
C16' C17' 1.46(2)
